data_4036676
loop_
_publ_author_name
'Hyland, Michael A.'
'Hewage, Nisansala'
'Panther, Kimberly'
'Nimthong-Rold\'an, Arunpatcha'
'Zeller, Matthias'
'Samaraweera, Milinda'
'Gascon, Jos\'e A'
'Br\"uckner, Christian'

_publ_section_title
;
 Chromene-Annulated Bacteriochlorins.
;
_journal_issue 9
_journal_name_full 'The Journal of organic chemistry'
_journal_page_first 3603
_journal_page_last 3618
_journal_paper_doi 10.1021/acs.joc.6b00273
_journal_volume 81
_journal_year 2016
_chemical_formula_moiety 'C45 H12 F18 N4 O3, 0.4505(C5 H5 N)'
_chemical_formula_sum 'C47.26 H14.26 F18 N4.45 O3'
_chemical_formula_weight 1034.26
_space_group_crystal_system triclinic
_space_group_IT_number 2
_space_group_name_Hall '-P 1'
_space_group_name_H-M_alt 'P -1'
_atom_sites_solution_hydrogens geom
_atom_sites_solution_primary direct
_atom_sites_solution_secondary difmap
_audit_creation_method SHELXL-2012
_cell_angle_alpha 85.798(6)
_cell_angle_beta 72.706(7)
_cell_angle_gamma 78.441(6)
_cell_formula_units_Z 2
_cell_length_a 10.372(3)
_cell_length_b 13.120(3)
_cell_length_c 15.398(4)
_cell_measurement_reflns_used 2929
_cell_measurement_temperature 100(2)
_cell_measurement_theta_max 25.8509
_cell_measurement_theta_min 2.4209
_cell_volume 1959.9(9)
_computing_cell_refinement 'SAINT V8.18C (Bruker, 2012)'
_computing_data_collection 'Apex2 v2012.4-3 (Bruker, 2012)'
_computing_data_reduction 'SAINT V8.18C (Bruker, 2012)'
_computing_molecular_graphics 'Shelxtl (Bruker, 2003)'
_computing_publication_material 'Shelxtl (Bruker, 2003)'
_computing_structure_refinement
;  
SHELXL-2013 (Sheldrick, 2013), 
SHELXLE Rev609 (H\"ubschle et al., 2011)
;
_computing_structure_solution 'SHELXS-97 (Sheldrick, 2008)'
_diffrn_ambient_temperature 100(2)
_diffrn_measured_fraction_theta_full 0.994
_diffrn_measured_fraction_theta_max 0.950
_diffrn_measurement_device_type 'Bruker AXS SMART APEX CCD diffractometer'
_diffrn_measurement_method 'omega and phi scans'
_diffrn_radiation_type MoK\a
_diffrn_radiation_wavelength 0.71073
_diffrn_reflns_av_R_equivalents 0.0636
_diffrn_reflns_av_unetI/netI 0.1187
_diffrn_reflns_Laue_measured_fraction_full 0.994
_diffrn_reflns_Laue_measured_fraction_max 0.950
_diffrn_reflns_limit_h_max 14
_diffrn_reflns_limit_h_min -14
_diffrn_reflns_limit_k_max 18
_diffrn_reflns_limit_k_min -18
_diffrn_reflns_limit_l_max 21
_diffrn_reflns_limit_l_min -21
_diffrn_reflns_number 26746
_diffrn_reflns_point_group_measured_fraction_full 0.994
_diffrn_reflns_point_group_measured_fraction_max 0.950
_diffrn_reflns_theta_full 25.242
_diffrn_reflns_theta_max 30.511
_diffrn_reflns_theta_min 2.094
_diffrn_source 'fine focus sealed tube'
_exptl_absorpt_coefficient_mu 0.170
_exptl_absorpt_correction_T_max 0.7461
_exptl_absorpt_correction_T_min 0.6149
_exptl_absorpt_correction_type multi-scan
_exptl_absorpt_process_details 'Apex2 v2012.4-3 (Bruker, 2012)'
_exptl_crystal_colour black
_exptl_crystal_density_diffrn 1.753
_exptl_crystal_description rod
_exptl_crystal_F_000 1029.9
_exptl_crystal_size_max 0.200
_exptl_crystal_size_mid 0.110
_exptl_crystal_size_min 0.100
_refine_diff_density_max 0.646
_refine_diff_density_min -0.332
_refine_diff_density_rms 0.074
_refine_ls_extinction_method none
_refine_ls_goodness_of_fit_ref 0.975
_refine_ls_hydrogen_treatment constr
_refine_ls_matrix_type full
_refine_ls_number_parameters 747
_refine_ls_number_reflns 11365
_refine_ls_number_restraints 119
_refine_ls_restrained_S_all 0.975
_refine_ls_R_factor_all 0.1767
_refine_ls_R_factor_gt 0.0721
_refine_ls_shift/su_max 0.000
_refine_ls_shift/su_mean 0.000
_refine_ls_structure_factor_coef Fsqd
_refine_ls_weighting_details
;
 w=1/[\s^2^(Fo^2^)+(0.0944P)^2^]
 where P=(Fo^2^+2Fc^2^)/3
;
_refine_ls_weighting_scheme calc
_refine_ls_wR_factor_gt 0.1584
_refine_ls_wR_factor_ref 0.1992
_reflns_Friedel_coverage 0.000
_reflns_number_gt 5148
_reflns_number_total 11365
_reflns_threshold_expression 'I > 2\s(I)'
_cod_data_source_file jo6b00273_si_002.cif
_cod_data_source_block 13RNo56_0m
_cod_original_cell_volume 1959.7(9)
_cod_database_code 4036676
_shelx_space_group_comment
;
The symmetry employed for this shelxl refinement is uniquely defined
by the following loop, which should always be used as a source of
symmetry information in preference to the above space-group names.
They are only intended as comments.
;
_shelx_estimated_absorpt_t_min 0.967
_shelx_estimated_absorpt_t_max 0.983
_shelxl_version_number 2012-9

loop_
_space_group_symop_operation_xyz
'x, y, z'
'-x, -y, -z'

loop_
_atom_site_label
_atom_site_type_symbol
_atom_site_fract_x
_atom_site_fract_y
_atom_site_fract_z
_atom_site_U_iso_or_equiv
_atom_site_adp_type
_atom_site_occupancy
_atom_site_site_symmetry_order
_atom_site_calc_flag
_atom_site_refinement_flags_posn
_atom_site_refinement_flags_adp
_atom_site_refinement_flags_occupancy
_atom_site_disorder_assembly
_atom_site_disorder_group
C1 C 1.0304(3) 0.2517(2) -0.00415(19) 0.0242(7) Uani 1 1 d . . . . .
C2 C 1.1315(3) 0.1573(2) 0.0082(2) 0.0290(7) Uani 1 1 d . . . . .
H2 H 1.0819 0.1046 0.0470 0.035 Uiso 1 1 calc R U . . .
C3 C 1.1996(3) 0.1165(2) -0.08812(19) 0.0271(7) Uani 1 1 d . . . . .
H3 H 1.1995 0.0405 -0.0902 0.033 Uiso 1 1 calc R U . . .
C4 C 1.1039(3) 0.1798(2) -0.13812(19) 0.0254(7) Uani 1 1 d . . . . .
C5 C 1.1217(3) 0.1597(2) -0.22931(19) 0.0267(7) Uani 1 1 d . . . . .
C6 C 1.0473(3) 0.2167(2) -0.28366(19) 0.0291(7) Uani 1 1 d . . . . .
C7 C 1.0596(4) 0.1968(3) -0.3769(2) 0.0347(8) Uani 1 1 d . . . . .
H7 H 1.1215 0.1417 -0.4128 0.042 Uiso 1 1 calc R U . . .
C8 C 0.9681(4) 0.2700(3) -0.4040(2) 0.0341(8) Uani 1 1 d . . . . .
H8 H 0.9544 0.2749 -0.4626 0.041 Uiso 1 1 calc R U . . .
C9 C 0.8949(3) 0.3390(2) -0.3306(2) 0.0287(7) Uani 1 1 d . . . . .
C10 C 0.7902(3) 0.4228(2) -0.3290(2) 0.0275(7) Uani 1 1 d . . . . .
C11 C 0.7173(3) 0.4885(2) -0.2540(2) 0.0274(7) Uani 1 1 d . . . . .
C12 C 0.6075(3) 0.5738(2) -0.2567(2) 0.0314(8) Uani 1 1 d . . . . .
H12 H 0.5739 0.5981 -0.3070 0.038 Uiso 1 1 calc R U . . .
C13 C 0.5633(3) 0.6112(3) -0.1721(2) 0.0325(8) Uani 1 1 d . . . . .
C14 C 0.6475(3) 0.5524(2) -0.1185(2) 0.0256(7) Uani 1 1 d . . . . .
C15 C 0.6316(3) 0.5827(2) -0.0290(2) 0.0237(7) Uani 1 1 d . . . . .
C16 C 0.7270(3) 0.5395(2) 0.02001(19) 0.0244(7) Uani 1 1 d . . . . .
C17 C 0.7645(3) 0.5827(2) 0.08837(19) 0.0257(7) Uani 1 1 d . . . . .
H17 H 0.7275 0.6502 0.1130 0.031 Uiso 1 1 calc R U . . .
C18 C 0.8630(3) 0.5108(2) 0.11297(19) 0.0261(7) Uani 1 1 d . . . . .
H18 H 0.9068 0.5199 0.1572 0.031 Uiso 1 1 calc R U . . .
C19 C 0.8884(3) 0.4203(2) 0.06087(18) 0.0222(6) Uani 1 1 d . . . . .
C20 C 0.9773(3) 0.3230(2) 0.06536(18) 0.0225(6) Uani 1 1 d . . . . .
C21 C 1.2299(3) 0.0703(3) -0.27323(19) 0.0302(7) Uani 1 1 d D U . . .
C22 C 1.3571(4) 0.0837(3) -0.3291(3) 0.0389(10) Uani 0.901(3) 1 d D . P A 1
C23 C 1.4578(4) 0.0008(4) -0.3695(3) 0.0466(12) Uani 0.901(3) 1 d D . P A 1
C24 C 1.4322(4) -0.0988(3) -0.3545(3) 0.0408(11) Uani 0.901(3) 1 d D . P A 1
C25 C 1.3075(4) -0.1157(3) -0.3000(3) 0.0406(10) Uani 0.901(3) 1 d D . P A 1
C26 C 1.2085(4) -0.0316(3) -0.2601(2) 0.0315(9) Uani 0.901(3) 1 d D . P A 1
F1 F 1.3845(4) 0.1803(3) -0.3458(2) 0.0524(8) Uani 0.901(3) 1 d D . P A 1
F2 F 1.5788(4) 0.0170(3) -0.4252(3) 0.0749(13) Uani 0.901(3) 1 d D . P A 1
F3 F 1.5301(2) -0.1782(2) -0.3951(2) 0.0647(9) Uani 0.901(3) 1 d D . P A 1
F4 F 1.2824(3) -0.21251(18) -0.2856(2) 0.0624(9) Uani 0.901(3) 1 d D . P A 1
F5 F 1.0872(3) -0.0509(3) -0.2058(2) 0.0467(8) Uani 0.901(3) 1 d D . P A 1
C22B C 1.3550(14) 0.0940(17) -0.3249(10) 0.038(3) Uani 0.099(3) 1 d D U P A 2
C23B C 1.450(2) 0.0273(16) -0.3899(13) 0.043(3) Uani 0.099(3) 1 d D U P A 2
C24B C 1.418(2) -0.0654(16) -0.4025(12) 0.047(4) Uani 0.099(3) 1 d D U P A 2
C25B C 1.295(2) -0.0898(15) -0.3521(12) 0.043(3) Uani 0.099(3) 1 d D U P A 2
C26B C 1.204(2) -0.0233(11) -0.2895(12) 0.038(3) Uani 0.099(3) 1 d D U P A 2
F1B F 1.399(4) 0.1823(19) -0.3187(19) 0.046(6) Uani 0.099(3) 1 d D U P A 2
F2B F 1.570(3) 0.053(2) -0.4387(17) 0.047(6) Uani 0.099(3) 1 d D U P A 2
F3B F 1.504(2) -0.1324(17) -0.4637(13) 0.070(6) Uani 0.099(3) 1 d D U P A 2
F4B F 1.260(2) -0.1799(14) -0.3621(14) 0.055(5) Uani 0.099(3) 1 d D U P A 2
F5B F 1.085(2) -0.047(3) -0.2410(14) 0.050(6) Uani 0.099(3) 1 d D U P A 2
C27 C 0.7473(3) 0.4424(2) -0.4142(2) 0.0299(7) Uani 1 1 d . . . . .
C28 C 0.7814(4) 0.5235(3) -0.4730(2) 0.0360(8) Uani 1 1 d . . . . .
C29 C 0.7398(4) 0.5429(3) -0.5516(2) 0.0434(9) Uani 1 1 d . . . . .
C30 C 0.6637(4) 0.4806(3) -0.5723(2) 0.0405(9) Uani 1 1 d . . . . .
C31 C 0.6316(4) 0.3969(3) -0.5174(3) 0.0439(10) Uani 1 1 d . . . . .
C32 C 0.6724(3) 0.3794(3) -0.4386(2) 0.0355(8) Uani 1 1 d . . . . .
C33 C 0.5120(3) 0.6661(2) 0.0071(2) 0.0277(7) Uani 1 1 d . . . . .
C34 C 0.4380(3) 0.7192(2) -0.0515(2) 0.0307(7) Uani 1 1 d . . . . .
C35 C 0.3261(4) 0.7995(3) -0.0214(2) 0.0362(8) Uani 1 1 d . . . . .
C36 C 0.2830(4) 0.8299(3) 0.0676(2) 0.0382(9) Uani 1 1 d . . . . .
C37 C 0.3468(3) 0.7769(3) 0.1280(2) 0.0348(8) Uani 1 1 d . . . . .
C38 C 0.4553(3) 0.6955(2) 0.0990(2) 0.0308(7) Uani 1 1 d . . . . .
C39 C 1.0328(3) 0.2947(2) 0.14382(19) 0.0244(7) Uani 1 1 d . . . . .
C40 C 0.9672(3) 0.3264(2) 0.2339(2) 0.0292(7) Uani 1 1 d . . . . .
C41 C 1.0288(4) 0.3015(3) 0.3021(2) 0.0354(8) Uani 1 1 d . . . . .
C42 C 1.1565(4) 0.2422(3) 0.2856(2) 0.0371(8) Uani 1 1 d . . . . .
C43 C 1.2222(3) 0.2046(3) 0.1997(2) 0.0340(8) Uani 1 1 d . . . . .
C44 C 1.1612(3) 0.2282(2) 0.13051(19) 0.0263(7) Uani 1 1 d . . . . .
C45 C 1.4364(4) 0.0536(3) -0.1154(3) 0.0491(10) Uani 1 1 d . . . . .
H45A H 1.4250 -0.0110 -0.1380 0.074 Uiso 1 1 calc R U . . .
H45B H 1.4292 0.0455 -0.0505 0.074 Uiso 1 1 calc R U . . .
H45C H 1.5268 0.0692 -0.1489 0.074 Uiso 1 1 calc R U . . .
N5 N 1.1118(15) -0.0558(11) -0.5148(10) 0.095(3) Uani 0.4507(16) 1 d G . P A -1
C46 C 1.0967(16) 0.0017(12) -0.5919(9) 0.090(4) Uani 0.4507(16) 1 d G . P A -1
H46 H 1.1707 -0.0047 -0.6464 0.108 Uiso 0.4507(16) 1 calc R U P A -1
C47 C 0.9733(17) 0.0686(12) -0.5891(10) 0.083(3) Uani 0.4507(16) 1 d G . P A -1
H47 H 0.9630 0.1079 -0.6418 0.099 Uiso 0.4507(16) 1 calc R U P A -1
C48 C 0.8650(16) 0.0780(12) -0.5093(11) 0.095(3) Uani 0.4507(16) 1 d G U P A -1
H48 H 0.7807 0.1237 -0.5074 0.115 Uiso 0.4507(16) 1 calc R U P A -1
C49 C 0.8801(15) 0.0205(13) -0.4323(10) 0.090(4) Uani 0.4507(16) 1 d G U P A -1
H49 H 0.8061 0.0269 -0.3778 0.108 Uiso 0.4507(16) 1 calc R U P A -1
C50 C 1.0035(16) -0.0464(12) -0.4350(9) 0.083(3) Uani 0.4507(16) 1 d G U P A -1
H50 H 1.0138 -0.0857 -0.3824 0.099 Uiso 0.4507(16) 1 calc R U P A -1
N1 N 1.0121(3) 0.25672(18) -0.08846(15) 0.0238(6) Uani 1 1 d . . . . .
N2 N 0.9475(3) 0.3030(2) -0.25876(16) 0.0283(6) Uani 1 1 d . . . . .
H2A H 0.9204 0.3317 -0.2049 0.034 Uiso 1 1 calc R U . . .
N3 N 0.7424(3) 0.47664(19) -0.17040(16) 0.0254(6) Uani 1 1 d . . . . .
N4 N 0.8090(3) 0.44284(18) 0.00259(15) 0.0229(6) Uani 1 1 d . . . . .
H4 H 0.8104 0.4012 -0.0401 0.027 Uiso 1 1 calc R U . . .
O1 O 0.4665(2) 0.69725(17) -0.14056(15) 0.0353(6) Uani 1 1 d . . . . .
O2 O 1.2289(2) 0.18245(17) 0.04810(14) 0.0315(5) Uani 1 1 d . . . . .
O3 O 1.3309(2) 0.13746(17) -0.12844(15) 0.0343(6) Uani 1 1 d . . . . .
F6 F 0.8580(2) 0.58598(17) -0.45524(13) 0.0519(6) Uani 1 1 d . . . . .
F7 F 0.7764(3) 0.6228(2) -0.60711(15) 0.0661(7) Uani 1 1 d . . . . .
F8 F 0.6193(2) 0.5008(2) -0.64625(13) 0.0622(7) Uani 1 1 d . . . . .
F9 F 0.5571(2) 0.3348(2) -0.53772(16) 0.0650(7) Uani 1 1 d . . . . .
F10 F 0.6360(2) 0.29847(17) -0.38511(15) 0.0526(6) Uani 1 1 d . . . . .
F11 F 0.2586(2) 0.84668(15) -0.07992(14) 0.0453(5) Uani 1 1 d . . . . .
F12 F 0.1775(2) 0.90964(15) 0.09565(15) 0.0490(6) Uani 1 1 d . . . . .
F13 F 0.3025(2) 0.80249(15) 0.21610(13) 0.0436(5) Uani 1 1 d . . . . .
F14 F 0.50165(19) 0.64156(14) 0.16520(12) 0.0365(5) Uani 1 1 d . . . . .
F15 F 0.83651(19) 0.37932(14) 0.25741(11) 0.0348(5) Uani 1 1 d . . . . .
F16 F 0.9571(2) 0.33346(17) 0.38745(11) 0.0481(6) Uani 1 1 d . . . . .
F17 F 1.2144(2) 0.21574(18) 0.35339(13) 0.0542(6) Uani 1 1 d . . . . .
F18 F 1.3459(2) 0.14041(16) 0.18391(13) 0.0450(5) Uani 1 1 d . . . . .

loop_
_atom_site_aniso_label
_atom_site_aniso_U_11
_atom_site_aniso_U_22
_atom_site_aniso_U_33
_atom_site_aniso_U_23
_atom_site_aniso_U_13
_atom_site_aniso_U_12
C1 0.0254(17) 0.0238(16) 0.0198(14) 0.0014(12) -0.0039(13) -0.0010(13)
C2 0.038(2) 0.0267(17) 0.0193(14) 0.0000(13) -0.0096(14) 0.0029(15)
C3 0.0313(19) 0.0239(16) 0.0222(15) -0.0014(13) -0.0053(13) 0.0007(14)
C4 0.0335(18) 0.0204(15) 0.0202(14) 0.0004(12) -0.0042(13) -0.0061(14)
C5 0.0329(18) 0.0239(16) 0.0202(15) -0.0049(13) -0.0027(13) -0.0041(14)
C6 0.0354(19) 0.0284(17) 0.0196(15) -0.0049(13) -0.0032(14) -0.0027(15)
C7 0.047(2) 0.0361(19) 0.0194(15) -0.0063(14) -0.0091(15) -0.0028(17)
C8 0.044(2) 0.039(2) 0.0201(15) -0.0026(14) -0.0107(15) -0.0063(17)
C9 0.0355(19) 0.0308(18) 0.0196(15) -0.0006(13) -0.0061(14) -0.0086(15)
C10 0.0347(19) 0.0287(17) 0.0222(15) 0.0027(13) -0.0102(14) -0.0110(15)
C11 0.0290(18) 0.0273(17) 0.0288(16) 0.0008(13) -0.0111(14) -0.0083(14)
C12 0.0321(19) 0.0333(19) 0.0298(17) 0.0014(14) -0.0139(15) -0.0014(15)
C13 0.0263(18) 0.0286(18) 0.044(2) -0.0029(15) -0.0144(15) 0.0000(15)
C14 0.0258(17) 0.0213(16) 0.0294(16) 0.0045(13) -0.0086(14) -0.0049(14)
C15 0.0230(17) 0.0187(15) 0.0270(15) -0.0003(12) -0.0021(13) -0.0062(13)
C16 0.0271(17) 0.0213(16) 0.0201(14) -0.0032(12) -0.0011(13) -0.0012(13)
C17 0.0296(18) 0.0235(16) 0.0195(14) -0.0001(12) -0.0001(13) -0.0057(14)
C18 0.0354(19) 0.0256(16) 0.0162(14) -0.0006(12) -0.0046(13) -0.0075(15)
C19 0.0267(17) 0.0213(16) 0.0145(13) 0.0003(11) 0.0004(12) -0.0052(13)
C20 0.0262(17) 0.0232(16) 0.0155(13) 0.0029(12) -0.0040(12) -0.0032(13)
C21 0.0316(19) 0.0375(19) 0.0194(15) -0.0097(13) -0.0049(14) -0.0024(15)
C22 0.041(3) 0.036(2) 0.036(2) -0.0081(19) -0.0041(19) -0.008(2)
C23 0.029(2) 0.061(3) 0.040(2) -0.015(2) 0.0073(19) -0.010(2)
C24 0.039(2) 0.040(2) 0.043(2) -0.028(2) -0.011(2) 0.003(2)
C25 0.047(3) 0.035(2) 0.040(2) -0.0157(19) -0.011(2) -0.004(2)
C26 0.033(2) 0.035(2) 0.0247(19) -0.0080(16) -0.0038(17) -0.0055(18)
F1 0.0468(18) 0.0515(17) 0.052(2) -0.0006(15) 0.0001(16) -0.0149(14)
F2 0.0415(19) 0.077(3) 0.086(3) -0.029(2) 0.0204(18) -0.0138(18)
F3 0.0417(15) 0.0577(17) 0.088(2) -0.0479(16) -0.0109(14) 0.0107(13)
F4 0.0581(17) 0.0286(13) 0.095(2) -0.0233(14) -0.0105(15) -0.0040(12)
F5 0.0399(15) 0.0365(14) 0.0555(19) -0.0116(16) 0.0027(14) -0.0095(12)
C22B 0.037(5) 0.043(5) 0.027(5) -0.013(4) 0.001(4) -0.006(4)
C23B 0.043(6) 0.047(6) 0.031(5) -0.014(5) 0.003(5) -0.006(5)
C24B 0.047(6) 0.047(6) 0.035(6) -0.012(5) 0.004(5) -0.004(5)
C25B 0.046(5) 0.044(5) 0.033(5) -0.013(5) 0.002(5) -0.007(5)
C26B 0.040(5) 0.040(5) 0.028(5) -0.014(4) -0.001(4) -0.007(4)
F1B 0.037(10) 0.053(10) 0.040(10) -0.017(8) 0.016(9) -0.025(8)
F2B 0.046(10) 0.061(11) 0.029(9) -0.021(9) 0.001(8) -0.007(9)
F3B 0.069(10) 0.057(9) 0.051(9) -0.006(9) 0.017(9) 0.010(9)
F4B 0.058(9) 0.045(9) 0.049(9) -0.015(8) 0.005(8) -0.007(8)
F5B 0.058(10) 0.045(9) 0.043(10) -0.031(9) 0.003(9) -0.011(8)
C27 0.0301(19) 0.0334(19) 0.0252(16) -0.0062(14) -0.0082(14) -0.0010(15)
C28 0.044(2) 0.042(2) 0.0269(17) 0.0009(15) -0.0159(16) -0.0097(17)
C29 0.048(2) 0.046(2) 0.0326(19) 0.0045(17) -0.0134(18) 0.0016(19)
C30 0.0267(19) 0.064(3) 0.0271(18) -0.0146(18) -0.0106(15) 0.0089(18)
C31 0.028(2) 0.060(3) 0.045(2) -0.026(2) -0.0131(17) 0.0000(18)
C32 0.032(2) 0.039(2) 0.0353(18) -0.0083(16) -0.0070(15) -0.0054(17)
C33 0.0272(18) 0.0233(16) 0.0293(16) -0.0013(13) -0.0019(14) -0.0064(14)
C34 0.0321(19) 0.0208(16) 0.0363(18) 0.0018(14) -0.0056(15) -0.0059(15)
C35 0.035(2) 0.0245(18) 0.045(2) 0.0053(16) -0.0101(17) -0.0004(16)
C36 0.030(2) 0.0222(18) 0.051(2) -0.0010(16) 0.0028(17) -0.0003(15)
C37 0.032(2) 0.0295(18) 0.0336(18) -0.0027(15) 0.0036(15) -0.0047(16)
C38 0.0290(19) 0.0238(17) 0.0352(18) 0.0022(14) -0.0034(15) -0.0049(15)
C39 0.0315(18) 0.0211(16) 0.0190(14) 0.0007(12) -0.0065(13) -0.0030(14)
C40 0.0323(19) 0.0294(18) 0.0229(15) -0.0019(13) -0.0064(14) -0.0004(15)
C41 0.045(2) 0.041(2) 0.0183(15) -0.0030(14) -0.0104(15) -0.0008(17)
C42 0.036(2) 0.050(2) 0.0268(17) -0.0043(16) -0.0179(15) 0.0019(18)
C43 0.031(2) 0.0360(19) 0.0336(18) -0.0065(15) -0.0125(15) 0.0037(16)
C44 0.0285(18) 0.0276(17) 0.0212(15) -0.0016(13) -0.0049(13) -0.0047(14)
C45 0.037(2) 0.045(2) 0.062(3) -0.010(2) -0.015(2) 0.0067(19)
N5 0.093(6) 0.075(6) 0.136(7) -0.018(5) -0.038(5) -0.043(5)
C46 0.077(6) 0.092(7) 0.112(7) -0.004(6) -0.029(5) -0.037(5)
C47 0.083(6) 0.067(6) 0.110(7) -0.001(5) -0.029(5) -0.041(5)
C48 0.093(6) 0.075(6) 0.136(7) -0.018(5) -0.038(5) -0.043(5)
C49 0.077(6) 0.092(7) 0.112(7) -0.004(6) -0.029(5) -0.037(5)
C50 0.083(6) 0.067(6) 0.110(7) -0.001(5) -0.029(5) -0.041(5)
N1 0.0300(15) 0.0201(13) 0.0185(12) -0.0022(10) -0.0047(11) -0.0012(11)
N2 0.0356(16) 0.0317(15) 0.0157(12) -0.0041(11) -0.0054(11) -0.0035(13)
N3 0.0299(15) 0.0253(14) 0.0211(12) -0.0003(11) -0.0073(11) -0.0058(12)
N4 0.0289(14) 0.0202(13) 0.0189(12) -0.0024(10) -0.0057(11) -0.0041(11)
O1 0.0404(14) 0.0271(12) 0.0348(13) -0.0009(10) -0.0113(11) 0.0026(11)
O2 0.0293(13) 0.0366(13) 0.0265(11) -0.0091(10) -0.0068(10) 0.0001(10)
O3 0.0335(14) 0.0322(13) 0.0354(12) -0.0038(10) -0.0099(11) -0.0009(11)
F6 0.0741(16) 0.0566(14) 0.0408(12) 0.0186(10) -0.0301(11) -0.0347(12)
F7 0.0818(18) 0.0781(17) 0.0433(13) 0.0239(12) -0.0302(13) -0.0169(15)
F8 0.0447(13) 0.1050(19) 0.0322(11) -0.0226(12) -0.0223(10) 0.0217(13)
F9 0.0507(15) 0.0840(18) 0.0707(16) -0.0348(14) -0.0253(12) -0.0125(13)
F10 0.0559(14) 0.0511(14) 0.0556(14) -0.0052(11) -0.0137(11) -0.0230(12)
F11 0.0448(13) 0.0315(11) 0.0545(13) 0.0063(10) -0.0162(11) 0.0049(10)
F12 0.0427(13) 0.0295(11) 0.0599(13) -0.0042(10) -0.0020(10) 0.0089(10)
F13 0.0398(12) 0.0383(11) 0.0384(11) -0.0080(9) 0.0067(9) 0.0005(10)
F14 0.0333(11) 0.0378(11) 0.0303(10) -0.0038(8) -0.0013(8) 0.0010(9)
F15 0.0377(11) 0.0404(11) 0.0189(9) -0.0020(8) -0.0046(8) 0.0050(9)
F16 0.0517(14) 0.0684(15) 0.0174(9) -0.0097(9) -0.0127(9) 0.0113(11)
F17 0.0585(14) 0.0704(15) 0.0358(11) -0.0104(11) -0.0303(11) 0.0119(12)
F18 0.0368(12) 0.0536(13) 0.0432(12) -0.0107(10) -0.0196(10) 0.0107(10)

loop_
_atom_type_symbol
_atom_type_description
_atom_type_scat_dispersion_real
_atom_type_scat_dispersion_imag
_atom_type_scat_source
C C 0.0033 0.0016 'International Tables Vol C Tables 4.2.6.8 and 6.1.1.4'
H H 0.0000 0.0000 'International Tables Vol C Tables 4.2.6.8 and 6.1.1.4'
N N 0.0061 0.0033 'International Tables Vol C Tables 4.2.6.8 and 6.1.1.4'
O O 0.0106 0.0060 'International Tables Vol C Tables 4.2.6.8 and 6.1.1.4'
F F 0.0171 0.0103 'International Tables Vol C Tables 4.2.6.8 and 6.1.1.4'

loop_
_geom_angle_atom_site_label_1
_geom_angle_atom_site_label_2
_geom_angle_atom_site_label_3
_geom_angle
N1 C1 C20 129.5(3)
N1 C1 C2 112.0(2)
C20 C1 C2 118.3(3)
O2 C2 C1 111.5(2)
O2 C2 C3 111.9(3)
C1 C2 C3 103.7(2)
O2 C2 H2 109.9
C1 C2 H2 109.9
C3 C2 H2 109.9
O3 C3 C4 108.1(2)
O3 C3 C2 114.9(3)
C4 C3 C2 100.8(2)
O3 C3 H3 110.8
C4 C3 H3 110.8
C2 C3 H3 110.8
N1 C4 C5 126.1(3)
N1 C4 C3 113.6(2)
C5 C4 C3 120.1(3)
C6 C5 C4 125.3(3)
C6 C5 C21 116.3(3)
C4 C5 C21 118.4(3)
N2 C6 C5 126.2(3)
N2 C6 C7 106.7(3)
C5 C6 C7 127.1(3)
C8 C7 C6 108.0(3)
C8 C7 H7 126.0
C6 C7 H7 126.0
C7 C8 C9 109.0(3)
C7 C8 H8 125.5
C9 C8 H8 125.5
C10 C9 N2 126.2(3)
C10 C9 C8 127.8(3)
N2 C9 C8 106.0(3)
C9 C10 C11 126.3(3)
C9 C10 C27 115.8(3)
C11 C10 C27 117.9(3)
N3 C11 C10 123.9(3)
N3 C11 C12 112.7(3)
C10 C11 C12 123.3(3)
C13 C12 C11 104.1(3)
C13 C12 H12 127.9
C11 C12 H12 127.9
C12 C13 O1 127.6(3)
C12 C13 C14 109.1(3)
O1 C13 C14 122.9(3)
N3 C14 C15 129.6(3)
N3 C14 C13 109.5(3)
C15 C14 C13 120.6(3)
C14 C15 C16 122.5(3)
C14 C15 C33 114.3(3)
C16 C15 C33 123.1(3)
N4 C16 C17 106.3(3)
N4 C16 C15 122.9(3)
C17 C16 C15 130.6(3)
C18 C17 C16 108.4(3)
C18 C17 H17 125.8
C16 C17 H17 125.8
C17 C18 C19 108.1(3)
C17 C18 H18 126.0
C19 C18 H18 126.0
N4 C19 C18 106.4(3)
N4 C19 C20 124.7(2)
C18 C19 C20 128.9(3)
C1 C20 C19 124.8(3)
C1 C20 C39 113.5(3)
C19 C20 C39 121.4(2)
C26B C21 C22B 116.2(14)
C22 C21 C26 116.0(3)
C26B C21 C5 124.3(9)
C22 C21 C5 122.1(3)
C22B C21 C5 116.4(10)
C26 C21 C5 121.8(3)
F1 C22 C21 119.3(4)
F1 C22 C23 118.5(4)
C21 C22 C23 122.2(4)
F2 C23 C24 119.6(4)
F2 C23 C22 120.6(4)
C24 C23 C22 119.8(4)
F3 C24 C25 120.9(4)
F3 C24 C23 119.1(4)
C25 C24 C23 120.0(4)
F4 C25 C24 120.0(3)
F4 C25 C26 120.8(4)
C24 C25 C26 119.2(4)
F5 C26 C25 117.8(3)
F5 C26 C21 119.4(3)
C25 C26 C21 122.8(3)
F1B C22B C21 125(2)
F1B C22B C23B 112.3(18)
C21 C22B C23B 122.9(18)
F2B C23B C24B 121(2)
F2B C23B C22B 121(2)
C24B C23B C22B 117.8(19)
F3B C24B C25B 119.4(18)
F3B C24B C23B 120.7(18)
C25B C24B C23B 119.9(16)
F4B C25B C26B 117.2(16)
F4B C25B C24B 121.7(18)
C26B C25B C24B 121.0(18)
F5B C26B C25B 121.1(18)
F5B C26B C21 117(2)
C25B C26B C21 122.2(17)
C28 C27 C32 116.4(3)
C28 C27 C10 122.0(3)
C32 C27 C10 121.7(3)
F6 C28 C27 119.7(3)
F6 C28 C29 118.2(3)
C27 C28 C29 122.1(3)
F7 C29 C30 120.3(3)
F7 C29 C28 119.8(4)
C30 C29 C28 119.9(4)
F8 C30 C29 120.3(4)
F8 C30 C31 119.7(3)
C29 C30 C31 120.0(3)
F9 C31 C30 120.3(3)
F9 C31 C32 120.3(4)
C30 C31 C32 119.4(3)
F10 C32 C27 119.9(3)
F10 C32 C31 117.8(3)
C27 C32 C31 122.3(3)
C34 C33 C38 114.2(3)
C34 C33 C15 119.7(3)
C38 C33 C15 125.9(3)
O1 C34 C35 113.6(3)
O1 C34 C33 124.3(3)
C35 C34 C33 122.0(3)
F11 C35 C36 119.8(3)
F11 C35 C34 119.6(3)
C36 C35 C34 120.6(3)
F12 C36 C37 120.2(3)
F12 C36 C35 120.4(3)
C37 C36 C35 119.4(3)
F13 C37 C36 120.3(3)
F13 C37 C38 119.5(3)
C36 C37 C38 120.1(3)
F14 C38 C37 115.5(3)
F14 C38 C33 121.2(3)
C37 C38 C33 123.2(3)
C40 C39 C44 114.8(3)
C40 C39 C20 126.0(3)
C44 C39 C20 119.2(2)
F15 C40 C41 117.1(3)
F15 C40 C39 120.3(3)
C41 C40 C39 122.5(3)
F16 C41 C42 120.3(3)
F16 C41 C40 118.6(3)
C42 C41 C40 121.0(3)
F17 C42 C41 120.6(3)
F17 C42 C43 120.5(3)
C41 C42 C43 118.8(3)
F18 C43 C42 119.2(3)
F18 C43 C44 119.8(3)
C42 C43 C44 120.9(3)
O2 C44 C43 117.6(3)
O2 C44 C39 120.6(3)
C43 C44 C39 121.7(3)
O3 C45 H45A 109.5
O3 C45 H45B 109.5
H45A C45 H45B 109.5
O3 C45 H45C 109.5
H45A C45 H45C 109.5
H45B C45 H45C 109.5
C46 N5 C50 120.0
N5 C46 C47 120.0
N5 C46 H46 120.0
C47 C46 H46 120.0
C48 C47 C46 120.0
C48 C47 H47 120.0
C46 C47 H47 120.0
C47 C48 C49 120.0
C47 C48 H48 120.0
C49 C48 H48 120.0
C50 C49 C48 120.0
C50 C49 H49 120.0
C48 C49 H49 120.0
C49 C50 N5 120.0
C49 C50 H50 120.0
N5 C50 H50 120.0
C4 N1 C1 108.0(2)
C6 N2 C9 110.2(2)
C6 N2 H2A 124.9
C9 N2 H2A 124.9
C14 N3 C11 104.5(2)
C19 N4 C16 110.5(2)
C19 N4 H4 124.7
C16 N4 H4 124.7
C34 O1 C13 116.9(2)
C44 O2 C2 109.5(2)
C3 O3 C45 112.2(3)

loop_
_geom_bond_atom_site_label_1
_geom_bond_atom_site_label_2
_geom_bond_distance
C1 N1 1.362(4)
C1 C20 1.383(4)
C1 C2 1.494(4)
C2 O2 1.429(4)
C2 C3 1.525(4)
C2 H2 1.0000
C3 O3 1.392(4)
C3 C4 1.516(4)
C3 H3 1.0000
C4 N1 1.343(4)
C4 C5 1.398(4)
C5 C6 1.384(4)
C5 C21 1.494(4)
C6 N2 1.363(4)
C6 C7 1.441(4)
C7 C8 1.345(5)
C7 H7 0.9500
C8 C9 1.428(4)
C8 H8 0.9500
C9 C10 1.378(4)
C9 N2 1.387(4)
C10 C11 1.420(4)
C10 C27 1.495(4)
C11 N3 1.379(4)
C11 C12 1.435(4)
C12 C13 1.341(4)
C12 H12 0.9500
C13 O1 1.362(4)
C13 C14 1.450(4)
C14 N3 1.361(4)
C14 C15 1.415(4)
C15 C16 1.423(4)
C15 C33 1.477(4)
C16 N4 1.373(4)
C16 C17 1.414(4)
C17 C18 1.366(4)
C17 H17 0.9500
C18 C19 1.419(4)
C18 H18 0.9500
C19 N4 1.369(4)
C19 C20 1.428(4)
C20 C39 1.480(4)
C21 C26B 1.363(14)
C21 C22 1.382(5)
C21 C22B 1.387(14)
C21 C26 1.389(5)
C22 F1 1.343(5)
C22 C23 1.385(5)
C23 F2 1.339(5)
C23 C24 1.375(6)
C24 F3 1.342(4)
C24 C25 1.367(6)
C25 F4 1.337(5)
C25 C26 1.385(5)
C26 F5 1.348(4)
C22B F1B 1.346(18)
C22B C23B 1.392(17)
C23B F2B 1.338(17)
C23B C24B 1.368(17)
C24B F3B 1.330(17)
C24B C25B 1.363(17)
C25B F4B 1.337(17)
C25B C26B 1.355(17)
C26B F5B 1.321(18)
C27 C28 1.377(5)
C27 C32 1.380(4)
C28 F6 1.341(4)
C28 C29 1.392(5)
C29 F7 1.344(4)
C29 C30 1.355(5)
C30 F8 1.342(4)
C30 C31 1.369(6)
C31 F9 1.339(4)
C31 C32 1.390(5)
C32 F10 1.340(4)
C33 C34 1.412(5)
C33 C38 1.412(4)
C34 O1 1.354(4)
C34 C35 1.391(5)
C35 F11 1.343(4)
C35 C36 1.372(5)
C36 F12 1.344(4)
C36 C37 1.369(5)
C37 F13 1.340(4)
C37 C38 1.377(5)
C38 F14 1.349(4)
C39 C40 1.403(4)
C39 C44 1.405(4)
C40 F15 1.349(4)
C40 C41 1.373(4)
C41 F16 1.353(3)
C41 C42 1.356(5)
C42 F17 1.344(4)
C42 C43 1.372(4)
C43 F18 1.352(4)
C43 C44 1.380(4)
C44 O2 1.370(3)
C45 O3 1.436(4)
C45 H45A 0.9800
C45 H45B 0.9800
C45 H45C 0.9800
N5 C46 1.3900
N5 C50 1.3900
C46 C47 1.3900
C46 H46 0.9500
C47 C48 1.3900
C47 H47 0.9500
C48 C49 1.3900
C48 H48 0.9500
C49 C50 1.3900
C49 H49 0.9500
C50 H50 0.9500
N2 H2A 0.8800
N4 H4 0.8800

loop_
_geom_torsion_atom_site_label_1
_geom_torsion_atom_site_label_2
_geom_torsion_atom_site_label_3
_geom_torsion_atom_site_label_4
_geom_torsion
N1 C1 C2 O2 133.4(3)
C20 C1 C2 O2 -42.3(4)
N1 C1 C2 C3 12.9(3)
C20 C1 C2 C3 -162.9(3)
O2 C2 C3 O3 -16.9(4)
C1 C2 C3 O3 103.4(3)
O2 C2 C3 C4 -132.9(3)
C1 C2 C3 C4 -12.6(3)
O3 C3 C4 N1 -111.0(3)
C2 C3 C4 N1 9.9(3)
O3 C3 C4 C5 65.1(4)
C2 C3 C4 C5 -174.0(3)
N1 C4 C5 C6 0.3(5)
C3 C4 C5 C6 -175.3(3)
N1 C4 C5 C21 179.9(3)
C3 C4 C5 C21 4.3(4)
C4 C5 C6 N2 1.9(5)
C21 C5 C6 N2 -177.6(3)
C4 C5 C6 C7 -178.0(3)
C21 C5 C6 C7 2.4(5)
N2 C6 C7 C8 -0.4(4)
C5 C6 C7 C8 179.6(3)
C6 C7 C8 C9 0.3(4)
C7 C8 C9 C10 -178.3(3)
C7 C8 C9 N2 -0.1(4)
N2 C9 C10 C11 0.6(5)
C8 C9 C10 C11 178.4(3)
N2 C9 C10 C27 -176.9(3)
C8 C9 C10 C27 0.9(5)
C9 C10 C11 N3 -0.1(5)
C27 C10 C11 N3 177.4(3)
C9 C10 C11 C12 -179.0(3)
C27 C10 C11 C12 -1.6(5)
N3 C11 C12 C13 -2.1(4)
C10 C11 C12 C13 177.0(3)
C11 C12 C13 O1 174.9(3)
C11 C12 C13 C14 1.9(4)
C12 C13 C14 N3 -1.3(4)
O1 C13 C14 N3 -174.7(3)
C12 C13 C14 C15 173.6(3)
O1 C13 C14 C15 0.2(5)
N3 C14 C15 C16 5.3(5)
C13 C14 C15 C16 -168.5(3)
N3 C14 C15 C33 -177.6(3)
C13 C14 C15 C33 8.7(4)
C14 C15 C16 N4 -25.1(5)
C33 C15 C16 N4 158.1(3)
C14 C15 C16 C17 150.9(3)
C33 C15 C16 C17 -25.9(5)
N4 C16 C17 C18 -2.3(3)
C15 C16 C17 C18 -178.8(3)
C16 C17 C18 C19 -0.6(3)
C17 C18 C19 N4 3.2(3)
C17 C18 C19 C20 -176.6(3)
N1 C1 C20 C19 0.0(5)
C2 C1 C20 C19 175.0(3)
N1 C1 C20 C39 -173.8(3)
C2 C1 C20 C39 1.1(4)
N4 C19 C20 C1 22.0(5)
C18 C19 C20 C1 -158.1(3)
N4 C19 C20 C39 -164.5(3)
C18 C19 C20 C39 15.3(5)
C6 C5 C21 C26B -77.3(7)
C4 C5 C21 C26B 103.1(7)
C6 C5 C21 C22 79.4(4)
C4 C5 C21 C22 -100.2(4)
C6 C5 C21 C22B 81.8(6)
C4 C5 C21 C22B -97.8(6)
C6 C5 C21 C26 -100.7(4)
C4 C5 C21 C26 79.7(4)
C26B C21 C22 F1 158.7(6)
C22B C21 C22 F1 -21(5)
C26 C21 C22 F1 179.2(3)
C5 C21 C22 F1 -0.9(6)
C26B C21 C22 C23 -20.6(7)
C22B C21 C22 C23 159(5)
C26 C21 C22 C23 -0.2(6)
C5 C21 C22 C23 179.7(4)
F1 C22 C23 F2 -1.1(7)
C21 C22 C23 F2 178.3(4)
F1 C22 C23 C24 -179.3(4)
C21 C22 C23 C24 0.1(7)
F2 C23 C24 F3 0.9(6)
C22 C23 C24 F3 179.1(4)
F2 C23 C24 C25 -177.9(4)
C22 C23 C24 C25 0.3(6)
F3 C24 C25 F4 1.0(6)
C23 C24 C25 F4 179.8(4)
F3 C24 C25 C26 -179.3(3)
C23 C24 C25 C26 -0.5(6)
F4 C25 C26 F5 0.6(6)
C24 C25 C26 F5 -179.1(3)
F4 C25 C26 C21 -180.0(3)
C24 C25 C26 C21 0.3(6)
C26B C21 C26 F5 -104(3)
C22 C21 C26 F5 179.4(3)
C22B C21 C26 F5 176.9(6)
C5 C21 C26 F5 -0.5(5)
C26B C21 C26 C25 77(3)
C22 C21 C26 C25 0.0(5)
C22B C21 C26 C25 -2.5(8)
C5 C21 C26 C25 -179.9(3)
C26B C21 C22B F1B 180.0(4)
C26 C21 C22B F1B -158.4(6)
C5 C21 C22B F1B 19.1(6)
C26B C21 C22B C23B -0.2(3)
C22 C21 C22B C23B 0(5)
C26 C21 C22B C23B 21.5(5)
C5 C21 C22B C23B -161.0(4)
F1B C22B C23B F2B -0.2(4)
C21 C22B C23B F2B 179.9(3)
F1B C22B C23B C24B 179.9(4)
C21 C22B C23B C24B 0.0(3)
F2B C23B C24B F3B 0.1(8)
C22B C23B C24B F3B 179.9(5)
F2B C23B C24B C25B -180.0(5)
C22B C23B C24B C25B -0.1(7)
F3B C24B C25B F4B 0.3(10)
C23B C24B C25B F4B -179.7(5)
F3B C24B C25B C26B -179.6(6)
C23B C24B C25B C26B 0.4(9)
F4B C25B C26B F5B -0.3(10)
C24B C25B C26B F5B 179.7(6)
F4B C25B C26B C21 179.5(5)
C24B C25B C26B C21 -0.6(10)
C22 C21 C26B F5B -179.8(7)
C22B C21 C26B F5B -179.8(4)
C26 C21 C26B F5B 69(3)
C5 C21 C26B F5B -20.7(9)
C22 C21 C26B C25B 0.4(8)
C22B C21 C26B C25B 0.5(7)
C26 C21 C26B C25B -111(3)
C5 C21 C26B C25B 159.6(7)
C9 C10 C27 C28 -105.9(4)
C11 C10 C27 C28 76.4(4)
C9 C10 C27 C32 73.4(4)
C11 C10 C27 C32 -104.3(4)
C32 C27 C28 F6 -177.9(3)
C10 C27 C28 F6 1.5(5)
C32 C27 C28 C29 1.7(5)
C10 C27 C28 C29 -179.0(3)
F6 C28 C29 F7 -0.1(5)
C27 C28 C29 F7 -179.6(3)
F6 C28 C29 C30 179.2(3)
C27 C28 C29 C30 -0.3(5)
F7 C29 C30 F8 -2.9(5)
C28 C29 C30 F8 177.8(3)
F7 C29 C30 C31 177.3(3)
C28 C29 C30 C31 -2.0(5)
F8 C30 C31 F9 0.6(5)
C29 C30 C31 F9 -179.7(3)
F8 C30 C31 C32 -176.9(3)
C29 C30 C31 C32 2.8(5)
C28 C27 C32 F10 179.6(3)
C10 C27 C32 F10 0.3(5)
C28 C27 C32 C31 -0.8(5)
C10 C27 C32 C31 179.8(3)
F9 C31 C32 F10 0.7(5)
C30 C31 C32 F10 178.2(3)
F9 C31 C32 C27 -178.9(3)
C30 C31 C32 C27 -1.4(5)
C14 C15 C33 C34 -9.7(4)
C16 C15 C33 C34 167.4(3)
C14 C15 C33 C38 165.7(3)
C16 C15 C33 C38 -17.3(5)
C38 C33 C34 O1 -174.0(3)
C15 C33 C34 O1 1.8(5)
C38 C33 C34 C35 5.2(5)
C15 C33 C34 C35 -178.9(3)
O1 C34 C35 F11 -0.1(4)
C33 C34 C35 F11 -179.4(3)
O1 C34 C35 C36 179.0(3)
C33 C34 C35 C36 -0.3(5)
F11 C35 C36 F12 -3.0(5)
C34 C35 C36 F12 177.9(3)
F11 C35 C36 C37 175.8(3)
C34 C35 C36 C37 -3.3(5)
F12 C36 C37 F13 1.7(5)
C35 C36 C37 F13 -177.1(3)
F12 C36 C37 C38 -179.7(3)
C35 C36 C37 C38 1.5(5)
F13 C37 C38 F14 5.3(4)
C36 C37 C38 F14 -173.3(3)
F13 C37 C38 C33 -177.4(3)
C36 C37 C38 C33 4.0(5)
C34 C33 C38 F14 170.0(3)
C15 C33 C38 F14 -5.5(5)
C34 C33 C38 C37 -7.1(5)
C15 C33 C38 C37 177.3(3)
C1 C20 C39 C40 -154.8(3)
C19 C20 C39 C40 31.1(5)
C1 C20 C39 C44 23.5(4)
C19 C20 C39 C44 -150.6(3)
C44 C39 C40 F15 -171.6(3)
C20 C39 C40 F15 6.8(5)
C44 C39 C40 C41 5.3(5)
C20 C39 C40 C41 -176.3(3)
F15 C40 C41 F16 -1.8(5)
C39 C40 C41 F16 -178.7(3)
F15 C40 C41 C42 175.4(3)
C39 C40 C41 C42 -1.6(5)
F16 C41 C42 F17 -1.0(5)
C40 C41 C42 F17 -178.1(3)
F16 C41 C42 C43 175.2(3)
C40 C41 C42 C43 -1.9(6)
F17 C42 C43 F18 0.1(5)
C41 C42 C43 F18 -176.1(3)
F17 C42 C43 C44 177.6(3)
C41 C42 C43 C44 1.4(6)
F18 C43 C44 O2 1.6(5)
C42 C43 C44 O2 -175.9(3)
F18 C43 C44 C39 -179.8(3)
C42 C43 C44 C39 2.7(5)
C40 C39 C44 O2 172.8(3)
C20 C39 C44 O2 -5.8(4)
C40 C39 C44 C43 -5.8(5)
C20 C39 C44 C43 175.7(3)
C50 N5 C46 C47 0.0
N5 C46 C47 C48 0.0
C46 C47 C48 C49 0.0
C47 C48 C49 C50 0.0
C48 C49 C50 N5 0.0
C46 N5 C50 C49 0.0
C5 C4 N1 C1 -178.1(3)
C3 C4 N1 C1 -2.3(4)
C20 C1 N1 C4 168.3(3)
C2 C1 N1 C4 -6.9(3)
C5 C6 N2 C9 -179.6(3)
C7 C6 N2 C9 0.4(4)
C10 C9 N2 C6 178.0(3)
C8 C9 N2 C6 -0.2(4)
C15 C14 N3 C11 -174.3(3)
C13 C14 N3 C11 0.0(3)
C10 C11 N3 C14 -177.8(3)
C12 C11 N3 C14 1.3(3)
C18 C19 N4 C16 -4.8(3)
C20 C19 N4 C16 175.1(3)
C17 C16 N4 C19 4.4(3)
C15 C16 N4 C19 -178.7(3)
C35 C34 O1 C13 -171.9(3)
C33 C34 O1 C13 7.4(4)
C12 C13 O1 C34 179.4(3)
C14 C13 O1 C34 -8.4(4)
C43 C44 O2 C2 142.9(3)
C39 C44 O2 C2 -35.7(4)
C1 C2 O2 C44 58.4(3)
C3 C2 O2 C44 174.1(2)
C4 C3 O3 C45 -154.7(3)
C2 C3 O3 C45 93.6(3)
